data_9011895
loop_
_publ_author_name
'Belov, N. V.'
'Gavrilova, G. S.'
'Solov'eva, L. P.'
'Khalilov, A. D.'

_publ_section_title
;
 The refined structure of lomonosovite
;
_journal_name_full 'Soviet Physics Doklady'
_journal_page_first 422
_journal_page_last 424
_journal_volume 22
_journal_year 1977
_chemical_formula_sum 'Na5 O13 P Si2 Ti2'
_chemical_name_mineral Lomonosovite
_space_group_IT_number 2
_symmetry_space_group_name_Hall '-P 1'
_symmetry_space_group_name_H-M 'P -1'
_cell_angle_alpha 101
_cell_angle_beta 96
_cell_angle_gamma 90
_cell_length_a 5.49
_cell_length_b 7.11
_cell_length_c 14.50
_cell_formula_units_Z 2
_cell_volume 552.434
_database_code_amcsd 0015603
_exptl_crystal_density_diffrn 3.041
_cod_original_formula_sum 'Na5 Ti2 Si2 P O13'
_cod_database_code 9011895

loop_
_space_group_symop_operation_xyz
x,y,z
-x,-y,-z

loop_
_atom_site_label
_atom_site_fract_x
_atom_site_fract_y
_atom_site_fract_z
_atom_site_U_iso_or_equiv
Na1 0.16900 0.41800 0.23490 0.02090
Na2 0.75700 0.88200 -0.00370 0.02672
Na3 0.68200 0.97300 0.35970 0.01191
Na4 0.67700 0.45900 0.39750 0.02419
Na5 0.23900 0.73800 0.41480 0.02229
Ti1 0.16580 0.92710 0.21780 0.00076
Ti2 0.76980 0.38650 -0.00760 0.00545
Si1 0.66710 0.20310 0.17640 0.00798
Si2 0.64870 0.63870 0.19850 0.00709
P 0.18010 0.22420 0.43270 0.00988
O1 0.67100 0.43000 0.23200 0.01229
O2 0.64200 0.19700 0.06600 0.01798
O3 0.92500 0.12000 0.21300 0.02432
O4 0.43200 0.10300 0.20900 0.02571
O5 0.59800 0.60900 0.08400 0.01406
O6 0.90400 0.75300 0.24700 0.01748
O7 0.41300 0.73400 0.25000 0.01545
O8 0.13200 0.83100 0.09100 0.01748
O9 0.23500 0.03400 0.36800 0.01672
O10 0.09200 0.42600 0.07100 0.01431
O11 0.90100 0.22500 0.44300 0.02419
O12 0.25000 0.40000 0.39100 0.02090
O13 0.32600 0.22800 0.53000 0.01798

loop_
_cod_related_entry_id
_cod_related_entry_database
_cod_related_entry_code
1 AMCSD 0015603
